data_1512362
loop_
_publ_author_name
'Zhu, Gongming'
'Sun, Wangsheng'
'Wu, Chongyang'
'Li, Guofeng'
'Hong, Liang'
'Wang, Rui'

_publ_section_title
;
 Base-Catalyzed Diastereoselective [3 + 3] Annulation of
 3-Isothiocyanatooxindoles and Azomethine Imines.
;
_journal_issue 19
_journal_name_full 'Organic letters'
_journal_page_first 4988
_journal_page_last 4991
_journal_paper_doi 10.1021/ol402295m
_journal_volume 15
_journal_year 2013
_chemical_formula_sum 'C31 H30 N4 O4 S'
_chemical_formula_weight 554.65
_chemical_name_systematic
; 
 ? 
;
_space_group_IT_number 2
_symmetry_cell_setting triclinic
_symmetry_space_group_name_Hall '-P 1'
_symmetry_space_group_name_H-M 'P -1'
_atom_sites_solution_hydrogens geom
_atom_sites_solution_primary direct
_atom_sites_solution_secondary difmap
_audit_creation_method SHELXL-97
_cell_angle_alpha 98.268(3)
_cell_angle_beta 97.479(3)
_cell_angle_gamma 117.011(2)
_cell_formula_units_Z 2
_cell_length_a 11.246(2)
_cell_length_b 11.452(2)
_cell_length_c 12.825(4)
_cell_measurement_temperature 296(2)
_cell_volume 1420.0(6)
_computing_cell_refinement 'Bruker SMART'
_computing_data_collection 'Bruker SMART APEX II'
_computing_data_reduction 'Bruker SMART'
_computing_structure_refinement 'SHELXL-97 (Sheldrick, 2008)'
_computing_structure_solution 'SHELXS-97 (Sheldrick, 2008)'
_diffrn_ambient_temperature 296(2)
_diffrn_measured_fraction_theta_full 0.976
_diffrn_measured_fraction_theta_max 0.976
_diffrn_measurement_device_type 'Bruker APEX II area detector'
_diffrn_measurement_method '\w scans'
_diffrn_radiation_monochromator graphite
_diffrn_radiation_source 'fine-focus sealed tube'
_diffrn_radiation_type MoK\a
_diffrn_radiation_wavelength 0.71073
_diffrn_reflns_av_R_equivalents 0.0266
_diffrn_reflns_av_sigmaI/netI 0.0441
_diffrn_reflns_limit_h_max 13
_diffrn_reflns_limit_h_min -13
_diffrn_reflns_limit_k_max 13
_diffrn_reflns_limit_k_min -13
_diffrn_reflns_limit_l_max 13
_diffrn_reflns_limit_l_min -15
_diffrn_reflns_number 9511
_diffrn_reflns_theta_full 25.14
_diffrn_reflns_theta_max 25.14
_diffrn_reflns_theta_min 1.65
_exptl_absorpt_coefficient_mu 0.157
_exptl_absorpt_correction_T_max 0.9693
_exptl_absorpt_correction_T_min 0.9618
_exptl_absorpt_correction_type multi-scan
_exptl_absorpt_process_details SADABS
_exptl_crystal_colour yellow
_exptl_crystal_density_diffrn 1.297
_exptl_crystal_density_method 'not measured'
_exptl_crystal_description block
_exptl_crystal_F_000 584
_exptl_crystal_size_max 0.25
_exptl_crystal_size_mid 0.20
_exptl_crystal_size_min 0.20
_refine_diff_density_max 0.519
_refine_diff_density_min -0.266
_refine_diff_density_rms 0.054
_refine_ls_extinction_method none
_refine_ls_goodness_of_fit_ref 1.052
_refine_ls_hydrogen_treatment mixed
_refine_ls_matrix_type full
_refine_ls_number_parameters 373
_refine_ls_number_reflns 4959
_refine_ls_number_restraints 40
_refine_ls_restrained_S_all 1.160
_refine_ls_R_factor_all 0.0870
_refine_ls_R_factor_gt 0.0574
_refine_ls_shift/su_max 0.000
_refine_ls_shift/su_mean 0.000
_refine_ls_structure_factor_coef Fsqd
_refine_ls_weighting_details 'calc w=1/[\s^2^(Fo^2^)+(0.1000P)^2^+0.7308P] where P=(Fo^2^+2Fc^2^)/3'
_refine_ls_weighting_scheme calc
_refine_ls_wR_factor_gt 0.1621
_refine_ls_wR_factor_ref 0.1925
_reflns_number_gt 3503
_reflns_number_total 4959
_reflns_threshold_expression >2sigma(I)
_cod_data_source_file ol402295m_si_002.cif
_cod_data_source_block 1
_cod_depositor_comments
;
The following automatic conversions were performed:

'_symmetry_cell_setting' value 'Triclinic' changed to 'triclinic'
according to /home/saulius/struct/CIF-dictionaries/cif_core.dic
dictionary named 'cif_core.dic' version 2.4.2 from
2011-04-26.

'_exptl_absorpt_correction_type' value 'Multi-scan'
changed to 'multi-scan' according to
/home/saulius/struct/CIF-dictionaries/cif_core.dic dictionary named
'cif_core.dic' version 2.4.2 from 2011-04-26.

Automatic conversion script
Id: cif_fix_values 1891 2012-01-12 08:04:46Z andrius 
;
_cod_original_cell_volume 1419.9(6)
_cod_original_sg_symbol_H-M P-1
_cod_database_code 1512362

loop_
_symmetry_equiv_pos_as_xyz
'x, y, z'
'-x, -y, -z'

loop_
_atom_site_label
_atom_site_type_symbol
_atom_site_fract_x
_atom_site_fract_y
_atom_site_fract_z
_atom_site_U_iso_or_equiv
_atom_site_adp_type
_atom_site_occupancy
_atom_site_symmetry_multiplicity
_atom_site_calc_flag
_atom_site_refinement_flags
S1 S -0.27158(8) 0.35706(9) 0.14551(9) 0.0530(3) Uani 1 1 d .
O1 O -0.1663(3) 0.6364(3) 0.1207(3) 0.0773(10) Uani 1 1 d .
O2 O -0.1094(3) 0.1821(3) 0.2862(3) 0.0781(9) Uani 1 1 d .
O3 O -0.1852(2) 0.1338(2) 0.1057(2) 0.0507(6) Uani 1 1 d .
O4 O 0.1304(3) 0.2306(3) 0.1221(2) 0.0586(7) Uani 1 1 d .
N1 N 0.1318(2) 0.6171(2) 0.1964(2) 0.0378(6) Uani 1 1 d D
N2 N -0.0162(2) 0.5525(2) 0.1599(2) 0.0390(6) Uani 1 1 d D
N3 N -0.0400(3) 0.3503(2) 0.1934(2) 0.0415(7) Uani 1 1 d .
N4 N 0.2383(3) 0.3132(3) 0.3022(3) 0.0525(8) Uani 1 1 d .
C1 C 0.2027(4) 0.5750(4) 0.5376(3) 0.0593(10) Uani 1 1 d .
H1 H 0.1910 0.6333 0.5884 0.071 Uiso 1 1 calc R
C2 C 0.1385(3) 0.5450(3) 0.4292(3) 0.0470(8) Uani 1 1 d .
H2 H 0.0845 0.5827 0.4071 0.056 Uiso 1 1 calc R
C3 C 0.2828(4) 0.5197(5) 0.5703(3) 0.0681(11) Uani 1 1 d .
H3 H 0.3245 0.5413 0.6430 0.082 Uiso 1 1 calc R
C4 C 0.3026(4) 0.4324(4) 0.4973(3) 0.0644(11) Uani 1 1 d .
H4 H 0.3575 0.3955 0.5194 0.077 Uiso 1 1 calc R
C5 C 0.2375(4) 0.4022(4) 0.3902(3) 0.0483(8) Uani 1 1 d .
C6 C 0.1573(3) 0.4576(3) 0.3553(3) 0.0402(7) Uani 1 1 d .
C7 C 0.1087(3) 0.4100(3) 0.2355(3) 0.0377(7) Uani 1 1 d .
C8 C 0.1567(3) 0.3036(3) 0.2096(3) 0.0448(8) Uani 1 1 d .
C9 C 0.3243(5) 0.2500(5) 0.3047(4) 0.0812(15) Uani 1 1 d .
H9A H 0.4159 0.3164 0.3448 0.097 Uiso 1 1 calc R
H9B H 0.3302 0.2223 0.2313 0.097 Uiso 1 1 calc R
C10 C 0.1789(3) 0.5180(3) 0.1721(3) 0.0386(7) Uani 1 1 d D
H10 H 0.1476 0.4763 0.0946 0.046 Uiso 1 1 calc R
C11 C -0.1035(3) 0.4227(3) 0.1677(3) 0.0384(7) Uani 1 1 d D
C12 C 0.1800(3) 0.7240(3) 0.1353(3) 0.0489(9) Uani 1 1 d D
H12A H 0.1801 0.6881 0.0620 0.059 Uiso 1 1 calc R
H12B H 0.2714 0.7957 0.1706 0.059 Uiso 1 1 calc R
C13 C 0.0764(3) 0.7732(3) 0.1364(3) 0.0511(9) Uani 1 1 d .
H13A H 0.1032 0.8441 0.2002 0.061 Uiso 1 1 calc R
H13B H 0.0657 0.8070 0.0726 0.061 Uiso 1 1 calc R
C14 C -0.0527(4) 0.6511(3) 0.1374(3) 0.0486(9) Uani 1 1 d D
C15 C -0.1194(4) 0.2122(3) 0.2013(3) 0.0495(9) Uani 1 1 d .
C16 C -0.2712(4) -0.0149(4) 0.0925(4) 0.0646(11) Uani 1 1 d .
C17 C -0.3817(5) -0.0403(5) 0.1568(5) 0.0884(16) Uani 1 1 d .
H17A H -0.3405 -0.0122 0.2327 0.133 Uiso 1 1 calc R
H17B H -0.4467 -0.1346 0.1389 0.133 Uiso 1 1 calc R
H17C H -0.4275 0.0099 0.1395 0.133 Uiso 1 1 calc R
C18 C -0.1802(5) -0.0732(5) 0.1258(6) 0.0958(18) Uani 1 1 d .
H18A H -0.1037 -0.0409 0.0919 0.144 Uiso 1 1 calc R
H18B H -0.2312 -0.1696 0.1040 0.144 Uiso 1 1 calc R
H18C H -0.1478 -0.0462 0.2029 0.144 Uiso 1 1 calc R
C19 C -0.3299(6) -0.0608(5) -0.0277(5) 0.1046(19) Uani 1 1 d .
H19A H -0.3850 -0.0200 -0.0474 0.157 Uiso 1 1 calc R
H19B H -0.3854 -0.1570 -0.0469 0.157 Uiso 1 1 calc R
H19C H -0.2566 -0.0346 -0.0654 0.157 Uiso 1 1 calc R
C20 C 0.3334(3) 0.5816(3) 0.2031(3) 0.0414(8) Uani 1 1 d .
C21 C 0.4109(3) 0.6780(3) 0.2975(3) 0.0491(9) Uani 1 1 d .
H21 H 0.3693 0.7124 0.3415 0.059 Uiso 1 1 calc R
C22 C 0.5502(4) 0.7235(4) 0.3269(3) 0.0608(10) Uani 1 1 d .
H22 H 0.6021 0.7890 0.3901 0.073 Uiso 1 1 calc R
C23 C 0.6123(4) 0.6716(5) 0.2622(4) 0.0663(12) Uani 1 1 d .
H23 H 0.7056 0.7009 0.2826 0.080 Uiso 1 1 calc R
C24 C 0.5364(4) 0.5772(4) 0.1685(4) 0.0658(11) Uani 1 1 d .
H24 H 0.5784 0.5427 0.1250 0.079 Uiso 1 1 calc R
C25 C 0.3975(4) 0.5326(4) 0.1377(3) 0.0520(9) Uani 1 1 d .
H25 H 0.3470 0.4696 0.0730 0.062 Uiso 1 1 calc R
C26 C 0.2754(7) 0.1290(6) 0.3546(4) 0.0909(19) Uani 1 1 d .
C27 C 0.1124(11) -0.0410(7) 0.4259(7) 0.154(3) Uani 1 1 d U
H27 H 0.0258 -0.0817 0.4409 0.184 Uiso 1 1 calc R
C28 C 0.3480(18) -0.031(3) 0.421(2) 0.143(8) Uani 0.50 1 d PDU
C29 C 0.3674(8) 0.0780(7) 0.3748(6) 0.135(3) Uani 1 1 d U
C30 C 0.1516(10) 0.0699(6) 0.3796(5) 0.115(2) Uani 1 1 d .
H30 H 0.0916 0.1039 0.3658 0.138 Uiso 1 1 calc R
C31 C 0.2005(13) -0.0912(8) 0.4494(7) 0.152(3) Uani 1 1 d DU
C32 C 0.2989(17) -0.042(2) 0.4194(17) 0.108(5) Uani 0.50 1 d PDU

loop_
_atom_site_aniso_label
_atom_site_aniso_U_11
_atom_site_aniso_U_22
_atom_site_aniso_U_33
_atom_site_aniso_U_23
_atom_site_aniso_U_13
_atom_site_aniso_U_12
S1 0.0371(5) 0.0540(5) 0.0693(7) 0.0124(4) 0.0130(4) 0.0235(4)
O1 0.0557(16) 0.0701(18) 0.129(3) 0.0465(18) 0.0256(17) 0.0415(14)
O2 0.092(2) 0.0661(18) 0.064(2) 0.0310(15) 0.0140(16) 0.0246(16)
O3 0.0506(13) 0.0366(12) 0.0590(17) 0.0103(11) 0.0111(12) 0.0166(10)
O4 0.0640(16) 0.0593(15) 0.0549(17) -0.0033(13) 0.0095(13) 0.0375(13)
N1 0.0348(13) 0.0408(14) 0.0398(16) 0.0089(12) 0.0074(11) 0.0201(11)
N2 0.0356(13) 0.0403(14) 0.0437(16) 0.0117(12) 0.0096(11) 0.0197(11)
N3 0.0378(14) 0.0374(14) 0.0505(18) 0.0103(12) 0.0089(12) 0.0192(12)
N4 0.0622(18) 0.0593(18) 0.054(2) 0.0106(15) 0.0096(15) 0.0456(16)
C1 0.064(2) 0.069(2) 0.046(2) 0.0053(18) 0.0171(18) 0.034(2)
C2 0.0514(19) 0.0497(19) 0.046(2) 0.0092(16) 0.0165(16) 0.0286(16)
C3 0.074(3) 0.090(3) 0.041(2) 0.010(2) 0.005(2) 0.043(2)
C4 0.071(3) 0.088(3) 0.051(2) 0.016(2) 0.005(2) 0.054(2)
C5 0.0507(19) 0.054(2) 0.049(2) 0.0123(16) 0.0113(16) 0.0332(17)
C6 0.0420(17) 0.0427(17) 0.0415(19) 0.0113(14) 0.0128(14) 0.0236(14)
C7 0.0360(16) 0.0430(16) 0.0393(19) 0.0072(14) 0.0089(13) 0.0237(14)
C8 0.0466(18) 0.0455(18) 0.050(2) 0.0074(16) 0.0130(16) 0.0286(15)
C9 0.086(3) 0.108(4) 0.079(3) 0.001(3) 0.005(3) 0.080(3)
C10 0.0386(16) 0.0457(17) 0.0360(18) 0.0066(14) 0.0095(13) 0.0245(14)
C11 0.0411(17) 0.0436(17) 0.0340(18) 0.0055(13) 0.0107(13) 0.0236(14)
C12 0.0479(19) 0.0498(19) 0.050(2) 0.0212(16) 0.0152(16) 0.0203(16)
C13 0.054(2) 0.0461(19) 0.057(2) 0.0203(17) 0.0102(17) 0.0257(16)
C14 0.0488(19) 0.0506(19) 0.056(2) 0.0160(17) 0.0107(16) 0.0308(16)
C15 0.050(2) 0.0473(19) 0.057(2) 0.0165(18) 0.0141(17) 0.0260(16)
C16 0.058(2) 0.0399(19) 0.088(3) 0.012(2) 0.018(2) 0.0171(17)
C17 0.063(3) 0.063(3) 0.144(5) 0.042(3) 0.046(3) 0.023(2)
C18 0.086(3) 0.056(3) 0.164(6) 0.035(3) 0.038(3) 0.044(2)
C19 0.101(4) 0.058(3) 0.101(4) -0.010(3) 0.009(3) 0.005(3)
C20 0.0377(16) 0.0482(18) 0.044(2) 0.0137(15) 0.0141(14) 0.0228(14)
C21 0.0452(18) 0.0500(19) 0.051(2) 0.0105(17) 0.0097(16) 0.0222(16)
C22 0.050(2) 0.065(2) 0.056(2) 0.0192(19) -0.0002(18) 0.0199(19)
C23 0.042(2) 0.080(3) 0.081(3) 0.034(2) 0.012(2) 0.028(2)
C24 0.056(2) 0.084(3) 0.080(3) 0.029(3) 0.031(2) 0.046(2)
C25 0.0463(19) 0.062(2) 0.053(2) 0.0142(18) 0.0196(17) 0.0283(17)
C26 0.147(5) 0.088(4) 0.063(3) -0.007(3) -0.020(3) 0.096(4)
C27 0.249(8) 0.099(4) 0.131(6) 0.045(4) 0.045(5) 0.094(5)
C28 0.177(11) 0.122(10) 0.156(12) -0.001(7) -0.053(8) 0.126(10)
C29 0.180(6) 0.110(4) 0.120(5) -0.029(4) -0.057(4) 0.113(4)
C30 0.211(8) 0.084(4) 0.090(4) 0.032(3) 0.042(5) 0.098(5)
C31 0.256(9) 0.093(4) 0.119(6) 0.022(4) -0.010(6) 0.106(6)
C32 0.138(9) 0.096(9) 0.111(9) -0.005(6) -0.034(8) 0.096(9)

loop_
_atom_type_symbol
_atom_type_description
_atom_type_scat_dispersion_real
_atom_type_scat_dispersion_imag
_atom_type_scat_source
C C 0.0033 0.0016 'International Tables Vol C Tables 4.2.6.8 and 6.1.1.4'
H H 0.0000 0.0000 'International Tables Vol C Tables 4.2.6.8 and 6.1.1.4'
N N 0.0061 0.0033 'International Tables Vol C Tables 4.2.6.8 and 6.1.1.4'
O O 0.0106 0.0060 'International Tables Vol C Tables 4.2.6.8 and 6.1.1.4'
S S 0.1246 0.1234 'International Tables Vol C Tables 4.2.6.8 and 6.1.1.4'

loop_
_geom_angle_atom_site_label_1
_geom_angle_atom_site_label_2
_geom_angle_atom_site_label_3
_geom_angle
C15 O3 C16 120.6(3)
N2 N1 C10 109.8(2)
N2 N1 C12 102.6(2)
C10 N1 C12 113.7(3)
C11 N2 C14 127.1(3)
C11 N2 N1 123.2(2)
C14 N2 N1 108.6(2)
C11 N3 C15 120.4(3)
C11 N3 C7 123.9(2)
C15 N3 C7 114.6(2)
C8 N4 C5 111.3(3)
C8 N4 C9 122.8(3)
C5 N4 C9 125.6(3)
C3 C1 C2 121.0(4)
C3 C1 H1 119.5
C2 C1 H1 119.5
C6 C2 C1 118.3(3)
C6 C2 H2 120.8
C1 C2 H2 120.8
C1 C3 C4 121.3(4)
C1 C3 H3 119.3
C4 C3 H3 119.3
C3 C4 C5 117.3(3)
C3 C4 H4 121.3
C5 C4 H4 121.3
C6 C5 C4 122.4(3)
C6 C5 N4 109.9(3)
C4 C5 N4 127.8(3)
C5 C6 C2 119.7(3)
C5 C6 C7 108.8(3)
C2 C6 C7 131.5(3)
N3 C7 C6 116.0(3)
N3 C7 C10 106.6(2)
C6 C7 C10 114.5(3)
N3 C7 C8 110.7(2)
C6 C7 C8 102.4(3)
C10 C7 C8 106.2(3)
O4 C8 N4 127.1(3)
O4 C8 C7 125.9(3)
N4 C8 C7 106.9(3)
N4 C9 C26 114.6(4)
N4 C9 H9A 108.6
C26 C9 H9A 108.6
N4 C9 H9B 108.6
C26 C9 H9B 108.6
H9A C9 H9B 107.6
N1 C10 C20 111.9(2)
N1 C10 C7 105.7(2)
C20 C10 C7 111.9(2)
N1 C10 H10 109.1
C20 C10 H10 109.1
C7 C10 H10 109.1
N3 C11 N2 114.7(3)
N3 C11 S1 121.6(2)
N2 C11 S1 123.7(2)
N1 C12 C13 102.9(3)
N1 C12 H12A 111.2
C13 C12 H12A 111.2
N1 C12 H12B 111.2
C13 C12 H12B 111.2
H12A C12 H12B 109.1
C14 C13 C12 103.9(3)
C14 C13 H13A 111.0
C12 C13 H13A 111.0
C14 C13 H13B 111.0
C12 C13 H13B 111.0
H13A C13 H13B 109.0
O1 C14 N2 125.7(3)
O1 C14 C13 127.4(3)
N2 C14 C13 106.9(3)
O2 C15 O3 128.8(3)
O2 C15 N3 120.4(3)
O3 C15 N3 110.5(3)
O3 C16 C18 109.1(3)
O3 C16 C19 101.6(3)
C18 C16 C19 111.0(4)
O3 C16 C17 108.9(3)
C18 C16 C17 113.4(4)
C19 C16 C17 112.1(4)
C16 C17 H17A 109.5
C16 C17 H17B 109.5
H17A C17 H17B 109.5
C16 C17 H17C 109.5
H17A C17 H17C 109.5
H17B C17 H17C 109.5
C16 C18 H18A 109.5
C16 C18 H18B 109.5
H18A C18 H18B 109.5
C16 C18 H18C 109.5
H18A C18 H18C 109.5
H18B C18 H18C 109.5
C16 C19 H19A 109.5
C16 C19 H19B 109.5
H19A C19 H19B 109.5
C16 C19 H19C 109.5
H19A C19 H19C 109.5
H19B C19 H19C 109.5
C21 C20 C25 119.1(3)
C21 C20 C10 122.7(3)
C25 C20 C10 118.0(3)
C20 C21 C22 120.3(4)
C20 C21 H21 119.9
C22 C21 H21 119.9
C21 C22 C23 120.1(4)
C21 C22 H22 120.0
C23 C22 H22 120.0
C24 C23 C22 119.9(4)
C24 C23 H23 120.1
C22 C23 H23 120.1
C23 C24 C25 120.5(4)
C23 C24 H24 119.8
C25 C24 H24 119.8
C24 C25 C20 120.2(4)
C24 C25 H25 119.9
C20 C25 H25 119.9
C30 C26 C29 120.2(7)
C30 C26 C9 123.5(4)
C29 C26 C9 116.3(7)
C31 C27 C30 120.6(10)
C31 C27 H27 119.7
C30 C27 H27 119.7
C32 C28 C29 90(5)
C32 C28 C31 20(4)
C29 C28 C31 108.2(12)
C28 C29 C26 127.6(10)
C28 C29 C32 19.8(7)
C26 C29 C32 108.0(10)
C26 C30 C27 120.9(8)
C26 C30 H30 119.5
C27 C30 H30 119.5
C32 C31 C27 114.3(13)
C32 C31 C28 8.9(16)
C27 C31 C28 122.4(11)
C28 C32 C31 151(6)
C28 C32 C29 71(4)
C31 C32 C29 135.3(17)

loop_
_geom_bond_atom_site_label_1
_geom_bond_atom_site_label_2
_geom_bond_distance
S1 C11 1.651(3)
O1 C14 1.195(4)
O2 C15 1.195(4)
O3 C15 1.304(4)
O3 C16 1.497(4)
O4 C8 1.210(4)
N1 N2 1.454(3)
N1 C10 1.467(4)
N1 C12 1.481(4)
N2 C11 1.388(4)
N2 C14 1.418(4)
N3 C11 1.364(4)
N3 C15 1.447(4)
N3 C7 1.474(4)
N4 C8 1.361(4)
N4 C5 1.411(5)
N4 C9 1.448(4)
C1 C3 1.373(6)
C1 C2 1.396(5)
C1 H1 0.9300
C2 C6 1.384(5)
C2 H2 0.9300
C3 C4 1.383(6)
C3 H3 0.9300
C4 C5 1.384(5)
C4 H4 0.9300
C5 C6 1.382(4)
C6 C7 1.493(5)
C7 C10 1.543(4)
C7 C8 1.555(4)
C9 C26 1.513(8)
C9 H9A 0.9700
C9 H9B 0.9700
C10 C20 1.515(4)
C10 H10 0.9800
C12 C13 1.508(5)
C12 H12A 0.9700
C12 H12B 0.9700
C13 C14 1.493(5)
C13 H13A 0.9700
C13 H13B 0.9700
C16 C18 1.505(6)
C16 C19 1.508(7)
C16 C17 1.522(6)
C17 H17A 0.9600
C17 H17B 0.9600
C17 H17C 0.9600
C18 H18A 0.9600
C18 H18B 0.9600
C18 H18C 0.9600
C19 H19A 0.9600
C19 H19B 0.9600
C19 H19C 0.9600
C20 C21 1.383(5)
C20 C25 1.389(5)
C21 C22 1.383(5)
C21 H21 0.9300
C22 C23 1.384(6)
C22 H22 0.9300
C23 C24 1.365(6)
C23 H23 0.9300
C24 C25 1.383(5)
C24 H24 0.9300
C25 H25 0.9300
C26 C30 1.350(9)
C26 C29 1.414(7)
C27 C31 1.376(12)
C27 C30 1.392(9)
C27 H27 0.9300
C28 C32 0.502(16)
C28 C29 1.40(3)
C28 C31 1.596(17)
C29 C32 1.48(2)
C30 H30 0.9300
C31 C32 1.139(13)

loop_
_geom_torsion_atom_site_label_1
_geom_torsion_atom_site_label_2
_geom_torsion_atom_site_label_3
_geom_torsion_atom_site_label_4
_geom_torsion
C10 N1 N2 C11 37.7(4)
C12 N1 N2 C11 158.9(3)
C10 N1 N2 C14 -153.5(3)
C12 N1 N2 C14 -32.4(3)
C3 C1 C2 C6 0.2(6)
C2 C1 C3 C4 -0.1(7)
C1 C3 C4 C5 -0.6(7)
C3 C4 C5 C6 1.1(6)
C3 C4 C5 N4 -177.7(4)
C8 N4 C5 C6 -2.2(4)
C9 N4 C5 C6 171.6(4)
C8 N4 C5 C4 176.8(4)
C9 N4 C5 C4 -9.4(6)
C4 C5 C6 C2 -1.0(5)
N4 C5 C6 C2 178.0(3)
C4 C5 C6 C7 177.1(3)
N4 C5 C6 C7 -3.9(4)
C1 C2 C6 C5 0.4(5)
C1 C2 C6 C7 -177.2(3)
C11 N3 C7 C6 88.8(4)
C15 N3 C7 C6 -79.3(3)
C11 N3 C7 C10 -40.1(4)
C15 N3 C7 C10 151.9(3)
C11 N3 C7 C8 -155.1(3)
C15 N3 C7 C8 36.8(4)
C5 C6 C7 N3 128.2(3)
C2 C6 C7 N3 -54.0(5)
C5 C6 C7 C10 -106.9(3)
C2 C6 C7 C10 70.9(4)
C5 C6 C7 C8 7.6(3)
C2 C6 C7 C8 -174.6(3)
C5 N4 C8 O4 -175.9(3)
C9 N4 C8 O4 10.1(6)
C5 N4 C8 C7 7.0(4)
C9 N4 C8 C7 -167.0(4)
N3 C7 C8 O4 49.8(5)
C6 C7 C8 O4 174.1(3)
C10 C7 C8 O4 -65.5(4)
N3 C7 C8 N4 -133.1(3)
C6 C7 C8 N4 -8.8(3)
C10 C7 C8 N4 111.7(3)
C8 N4 C9 C26 -107.7(4)
C5 N4 C9 C26 79.2(5)
N2 N1 C10 C20 177.0(2)
C12 N1 C10 C20 62.7(3)
N2 N1 C10 C7 -61.0(3)
C12 N1 C10 C7 -175.3(2)
N3 C7 C10 N1 61.4(3)
C6 C7 C10 N1 -68.3(3)
C8 C7 C10 N1 179.5(2)
N3 C7 C10 C20 -176.5(2)
C6 C7 C10 C20 53.7(3)
C8 C7 C10 C20 -58.5(3)
C15 N3 C11 N2 -178.4(3)
C7 N3 C11 N2 14.2(4)
C15 N3 C11 S1 0.3(4)
C7 N3 C11 S1 -167.0(2)
C14 N2 C11 N3 -178.2(3)
N1 N2 C11 N3 -11.6(4)
C14 N2 C11 S1 3.1(5)
N1 N2 C11 S1 169.7(2)
N2 N1 C12 C13 38.6(3)
C10 N1 C12 C13 157.1(3)
N1 C12 C13 C14 -31.4(4)
C11 N2 C14 O1 -0.6(6)
N1 N2 C14 O1 -168.8(4)
C11 N2 C14 C13 -179.4(3)
N1 N2 C14 C13 12.5(4)
C12 C13 C14 O1 -166.6(4)
C12 C13 C14 N2 12.1(4)
C16 O3 C15 O2 5.0(6)
C16 O3 C15 N3 178.0(3)
C11 N3 C15 O2 -114.5(4)
C7 N3 C15 O2 54.0(5)
C11 N3 C15 O3 71.8(4)
C7 N3 C15 O3 -119.7(3)
C15 O3 C16 C18 -65.0(5)
C15 O3 C16 C19 177.7(4)
C15 O3 C16 C17 59.2(5)
N1 C10 C20 C21 41.0(4)
C7 C10 C20 C21 -77.4(4)
N1 C10 C20 C25 -144.3(3)
C7 C10 C20 C25 97.3(4)
C25 C20 C21 C22 -0.8(5)
C10 C20 C21 C22 173.8(3)
C20 C21 C22 C23 -0.7(6)
C21 C22 C23 C24 1.2(6)
C22 C23 C24 C25 -0.3(6)
C23 C24 C25 C20 -1.2(6)
C21 C20 C25 C24 1.8(5)
C10 C20 C25 C24 -173.1(3)
N4 C9 C26 C30 10.1(7)
N4 C9 C26 C29 -169.9(4)
C32 C28 C29 C26 9(6)
C31 C28 C29 C26 0(2)
C31 C28 C29 C32 -9(4)
C30 C26 C29 C28 -1.1(16)
C9 C26 C29 C28 179.0(15)
C30 C26 C29 C32 2.0(12)
C9 C26 C29 C32 -177.9(10)
C29 C26 C30 C27 0.3(10)
C9 C26 C30 C27 -179.8(6)
C31 C27 C30 C26 1.5(11)
C30 C27 C31 C32 -6.5(18)
C30 C27 C31 C28 -2.6(17)
C29 C28 C31 C32 26(12)
C32 C28 C31 C27 -24(13)
C29 C28 C31 C27 2(2)
C29 C28 C32 C31 -156(11)
C31 C28 C32 C29 156(11)
C27 C31 C32 C28 158(12)
C27 C31 C32 C29 11(3)
C28 C31 C32 C29 -147(15)
C26 C29 C32 C28 -173(5)
C28 C29 C32 C31 163(8)
C26 C29 C32 C31 -9(3)
